data_7135852
loop_
_publ_author_name
'Jayabhavan, Sreejith Sudhakaran'
'Chandramouli, Arthi'
'Jayakumar, R.'
'Damodaran, Krishna K.'

_publ_section_title
;
 Active Pharmaceutical Ingredient Incorporated Supramolecular Materials as
 Antibacterial Agents
;
_journal_name_full 'Chemical Communications'
_journal_paper_doi 10.1039/D6CC02299E
_journal_year 2026
_chemical_formula_sum 'C12 H13 N5 O4'
_chemical_formula_weight 291.27
_space_group_crystal_system triclinic
_space_group_IT_number 2
_space_group_name_Hall '-P 1'
_space_group_name_H-M_alt 'P -1'
_atom_sites_solution_hydrogens geom
_atom_sites_solution_primary direct
_audit_creation_method SHELXL-2014/7
_audit_update_record
;
2026-02-27 deposited with the CCDC.	2026-05-26 downloaded from the CCDC.
;
_cell_angle_alpha 102.462(2)
_cell_angle_beta 98.962(2)
_cell_angle_gamma 106.185(2)
_cell_formula_units_Z 2
_cell_length_a 9.1319(7)
_cell_length_b 9.4856(7)
_cell_length_c 9.8024(6)
_cell_measurement_reflns_used 9979
_cell_measurement_temperature 305(2)
_cell_measurement_theta_max 28.22
_cell_measurement_theta_min 3.56
_cell_volume 774.84(10)
_computing_cell_refinement 'SAINT V8.35A (?, 2016)'
_computing_data_collection 'SAINT V8.35A (?, 2016)'
_computing_data_reduction 'SAINT V8.35A (?, 2016)'
_computing_molecular_graphics 'MERCURY CSD 4.2.0'
_computing_publication_material 'MERCURY CSD 4.2.0'
_computing_structure_refinement 'SHELXL-2014/7 (Sheldrick, 2014)'
_computing_structure_solution 'SAINT V8.35A (?, 2016)'
_diffrn_ambient_temperature 305(2)
_diffrn_measured_fraction_theta_full 0.998
_diffrn_measured_fraction_theta_max 0.995
_diffrn_measurement_device_type 'Bruker APEX-II CCD'
_diffrn_measurement_method '\f and \w scans'
_diffrn_radiation_type MoK\a
_diffrn_radiation_wavelength 0.71073
_diffrn_reflns_av_R_equivalents 0.0289
_diffrn_reflns_av_unetI/netI 0.0198
_diffrn_reflns_Laue_measured_fraction_full 0.998
_diffrn_reflns_Laue_measured_fraction_max 0.995
_diffrn_reflns_limit_h_max 12
_diffrn_reflns_limit_h_min -12
_diffrn_reflns_limit_k_max 12
_diffrn_reflns_limit_k_min -12
_diffrn_reflns_limit_l_max 13
_diffrn_reflns_limit_l_min -13
_diffrn_reflns_number 30396
_diffrn_reflns_point_group_measured_fraction_full 0.998
_diffrn_reflns_point_group_measured_fraction_max 0.995
_diffrn_reflns_theta_full 25.242
_diffrn_reflns_theta_max 28.363
_diffrn_reflns_theta_min 3.452
_exptl_absorpt_coefficient_mu 0.097
_exptl_absorpt_correction_T_max 0.7457
_exptl_absorpt_correction_T_min 0.5333
_exptl_absorpt_correction_type multi-scan
_exptl_absorpt_process_details
;
SADABS-2016/2 (Bruker,2016/2) was used for absorption correction.
wR2(int) was 0.0923 before and 0.0473 after correction.
The Ratio of minimum to maximum transmission is 0.7152.
The \l/2 correction factor is Not present.
;
_exptl_crystal_colour colourless
_exptl_crystal_density_diffrn 1.248
_exptl_crystal_description BLOCK
_exptl_crystal_F_000 304
_exptl_crystal_size_max 0.230
_exptl_crystal_size_mid 0.170
_exptl_crystal_size_min 0.040
_refine_diff_density_max 0.326
_refine_diff_density_min -0.248
_refine_diff_density_rms 0.073
_refine_ls_extinction_method none
_refine_ls_goodness_of_fit_ref 1.196
_refine_ls_hydrogen_treatment constr
_refine_ls_matrix_type full
_refine_ls_number_parameters 191
_refine_ls_number_reflns 3865
_refine_ls_number_restraints 0
_refine_ls_restrained_S_all 1.196
_refine_ls_R_factor_all 0.0775
_refine_ls_R_factor_gt 0.0634
_refine_ls_shift/su_max 0.000
_refine_ls_shift/su_mean 0.000
_refine_ls_structure_factor_coef Fsqd
_refine_ls_weighting_details 'w=1/[\s^2^(Fo^2^)+(0.0905P)^2^+0.4263P] where P=(Fo^2^+2Fc^2^)/3'
_refine_ls_weighting_scheme calc
_refine_ls_wR_factor_gt 0.2038
_refine_ls_wR_factor_ref 0.2119
_reflns_Friedel_coverage 0.000
_reflns_number_gt 3107
_reflns_number_total 3865
_reflns_threshold_expression 'I > 2\s(I)'
_cod_data_source_file d6cc02299e2.cif
_cod_data_source_block mo_4-PCM_sq
_cod_database_code 7135852
_shelx_shelxl_version_number 2014/7
_shelx_space_group_comment
;
The symmetry employed for this shelxl refinement is uniquely defined
by the following loop, which should always be used as a source of
symmetry information in preference to the above space-group names.
They are only intended as comments.
;
_shelx_estimated_absorpt_t_min 0.978
_shelx_estimated_absorpt_t_max 0.996

loop_
_space_group_symop_operation_xyz
'x, y, z'
'-x, -y, -z'

loop_
_atom_site_label
_atom_site_type_symbol
_atom_site_fract_x
_atom_site_fract_y
_atom_site_fract_z
_atom_site_U_iso_or_equiv
_atom_site_adp_type
_atom_site_occupancy
_atom_site_site_symmetry_order
_atom_site_calc_flag
_atom_site_refinement_flags_posn
_atom_site_refinement_flags_adp
_atom_site_refinement_flags_occupancy
_atom_site_disorder_assembly
_atom_site_disorder_group
C1 C 0.3445(3) 0.2710(2) -0.0580(2) 0.0346(4) Uani 1 1 d . . . . .
C2 C 0.2321(3) 0.2367(3) -0.1845(3) 0.0468(6) Uani 1 1 d . . . . .
H2 H 0.1632 0.2921 -0.1925 0.056 Uiso 1 1 calc R U . . .
C5 C 0.4273(4) 0.0695(3) -0.1769(3) 0.0541(7) Uani 1 1 d . . . . .
H5 H 0.4958 0.0133 -0.1733 0.065 Uiso 1 1 calc R U . . .
N4 N 0.3203(3) 0.0344(3) -0.2978(2) 0.0569(6) Uani 1 1 d . . . . .
C3 C 0.2262(4) 0.1184(3) -0.2976(3) 0.0568(7) Uani 1 1 d . . . . .
H3 H 0.1496 0.0956 -0.3810 0.068 Uiso 1 1 calc R U . . .
N7 N 0.3612(2) 0.3836(2) 0.06655(19) 0.0399(4) Uani 1 1 d . . . . .
H7 H 0.4293 0.3902 0.1409 0.048 Uiso 1 1 calc R U . . .
C6 C 0.4438(3) 0.1836(3) -0.0562(3) 0.0466(6) Uani 1 1 d . . . . .
H6 H 0.5207 0.2020 0.0257 0.056 Uiso 1 1 calc R U . . .
C8 C 0.2799(3) 0.4839(3) 0.0815(2) 0.0370(5) Uani 1 1 d . . . . .
O9 O 0.1902(2) 0.5015(2) -0.01110(18) 0.0552(5) Uani 1 1 d . . . . .
O10 O 0.3188(2) 0.56621(19) 0.22045(16) 0.0446(4) Uani 1 1 d . . . . .
C11 C 0.2328(3) 0.6714(3) 0.2527(2) 0.0475(6) Uani 1 1 d . . . . .
H11A H 0.1267 0.6162 0.2548 0.057 Uiso 1 1 calc R U . . .
H11B H 0.2277 0.7255 0.1796 0.057 Uiso 1 1 calc R U . . .
C12 C 0.3166(3) 0.7821(3) 0.3966(2) 0.0453(6) Uani 1 1 d . . . . .
H12A H 0.4239 0.8317 0.3936 0.054 Uiso 1 1 calc R U . . .
H12B H 0.2670 0.8602 0.4144 0.054 Uiso 1 1 calc R U . . .
N13 N 0.3182(2) 0.7127(2) 0.51657(18) 0.0356(4) Uani 1 1 d . . . . .
C14 C 0.4417(3) 0.6833(3) 0.5851(2) 0.0415(5) Uani 1 1 d . . . . .
C15 C 0.5953(3) 0.7094(4) 0.5447(3) 0.0621(7) Uani 1 1 d . . . . .
H15A H 0.6581 0.6647 0.5981 0.093 Uiso 1 1 calc R U . . .
H15B H 0.6482 0.8171 0.5661 0.093 Uiso 1 1 calc R U . . .
H15C H 0.5788 0.6634 0.4439 0.093 Uiso 1 1 calc R U . . .
N16 N 0.4100(3) 0.6288(3) 0.6947(2) 0.0478(5) Uani 1 1 d . . . . .
C18 C 0.2028(3) 0.6734(2) 0.5895(2) 0.0374(5) Uani 1 1 d . . . . .
N19 N 0.0526(3) 0.6871(3) 0.5573(2) 0.0479(5) Uani 1 1 d . . . . .
O20 O 0.0174(3) 0.7406(3) 0.4589(2) 0.0709(6) Uani 1 1 d . . . . .
O21 O -0.0381(3) 0.6419(3) 0.6316(2) 0.0711(6) Uani 1 1 d . . . . .
C17 C 0.2610(3) 0.6223(3) 0.6976(2) 0.0442(5) Uani 1 1 d . . . . .
H17 H 0.2070 0.5881 0.7634 0.053 Uiso 1 1 calc R U . . .

loop_
_atom_site_aniso_label
_atom_site_aniso_U_11
_atom_site_aniso_U_22
_atom_site_aniso_U_33
_atom_site_aniso_U_23
_atom_site_aniso_U_13
_atom_site_aniso_U_12
C1 0.0389(11) 0.0355(10) 0.0305(10) 0.0095(8) 0.0090(8) 0.0127(8)
C2 0.0556(14) 0.0479(13) 0.0363(11) 0.0053(10) 0.0011(10) 0.0257(11)
C5 0.0704(17) 0.0506(14) 0.0512(14) 0.0115(12) 0.0176(13) 0.0350(13)
N4 0.0832(17) 0.0458(12) 0.0414(11) 0.0033(9) 0.0117(11) 0.0284(12)
C3 0.0747(18) 0.0528(15) 0.0362(12) 0.0008(11) -0.0021(12) 0.0270(14)
N7 0.0464(10) 0.0456(10) 0.0286(9) 0.0061(7) 0.0014(7) 0.0232(8)
C6 0.0529(14) 0.0501(13) 0.0388(12) 0.0083(10) 0.0052(10) 0.0254(11)
C8 0.0466(12) 0.0394(11) 0.0269(9) 0.0090(8) 0.0068(8) 0.0180(9)
O9 0.0736(12) 0.0676(12) 0.0327(8) 0.0084(8) 0.0015(8) 0.0455(10)
O10 0.0619(10) 0.0511(9) 0.0271(7) 0.0069(7) 0.0055(7) 0.0336(8)
C11 0.0684(16) 0.0527(14) 0.0306(11) 0.0090(10) 0.0063(10) 0.0384(12)
C12 0.0685(16) 0.0390(12) 0.0349(11) 0.0120(9) 0.0124(10) 0.0258(11)
N13 0.0452(10) 0.0338(9) 0.0276(8) 0.0042(7) 0.0037(7) 0.0182(8)
C14 0.0444(12) 0.0440(12) 0.0333(10) 0.0042(9) 0.0018(9) 0.0189(10)
C15 0.0478(15) 0.079(2) 0.0593(17) 0.0128(15) 0.0117(12) 0.0251(14)
N16 0.0514(12) 0.0585(13) 0.0351(10) 0.0124(9) 0.0013(8) 0.0254(10)
C18 0.0448(12) 0.0347(10) 0.0303(10) 0.0022(8) 0.0038(8) 0.0172(9)
N19 0.0480(11) 0.0516(12) 0.0401(10) -0.0004(9) 0.0023(9) 0.0240(9)
O20 0.0717(14) 0.0926(16) 0.0592(12) 0.0210(12) 0.0003(10) 0.0512(13)
O21 0.0548(12) 0.0930(17) 0.0687(14) 0.0146(12) 0.0218(11) 0.0307(11)
C17 0.0537(14) 0.0459(12) 0.0331(11) 0.0098(9) 0.0062(9) 0.0191(11)

loop_
_atom_type_symbol
_atom_type_description
_atom_type_scat_dispersion_real
_atom_type_scat_dispersion_imag
_atom_type_scat_source
C C 0.0033 0.0016 'International Tables Vol C Tables 4.2.6.8 and 6.1.1.4'
H H 0.0000 0.0000 'International Tables Vol C Tables 4.2.6.8 and 6.1.1.4'
N N 0.0061 0.0033 'International Tables Vol C Tables 4.2.6.8 and 6.1.1.4'
O O 0.0106 0.0060 'International Tables Vol C Tables 4.2.6.8 and 6.1.1.4'

loop_
_geom_angle_atom_site_label_1
_geom_angle_atom_site_label_2
_geom_angle_atom_site_label_3
_geom_angle
_geom_angle_site_symmetry_1
_geom_angle_site_symmetry_3
_geom_angle_publ_flag
C6 C1 C2 117.0(2) . . ?
C6 C1 N7 118.36(19) . . ?
C2 C1 N7 124.6(2) . . ?
C3 C2 C1 118.0(2) . . ?
C3 C2 H2 121.0 . . ?
C1 C2 H2 121.0 . . ?
N4 C5 C6 124.4(2) . . ?
N4 C5 H5 117.8 . . ?
C6 C5 H5 117.8 . . ?
C3 N4 C5 115.5(2) . . ?
N4 C3 C2 125.6(2) . . ?
N4 C3 H3 117.2 . . ?
C2 C3 H3 117.2 . . ?
C8 N7 C1 126.11(18) . . ?
C8 N7 H7 116.9 . . ?
C1 N7 H7 116.9 . . ?
C5 C6 C1 119.4(2) . . ?
C5 C6 H6 120.3 . . ?
C1 C6 H6 120.3 . . ?
O9 C8 O10 124.1(2) . . ?
O9 C8 N7 127.1(2) . . ?
O10 C8 N7 108.76(17) . . ?
C8 O10 C11 114.31(17) . . ?
O10 C11 C12 107.96(19) . . ?
O10 C11 H11A 110.1 . . ?
C12 C11 H11A 110.1 . . ?
O10 C11 H11B 110.1 . . ?
C12 C11 H11B 110.1 . . ?
H11A C11 H11B 108.4 . . ?
N13 C12 C11 114.3(2) . . ?
N13 C12 H12A 108.7 . . ?
C11 C12 H12A 108.7 . . ?
N13 C12 H12B 108.7 . . ?
C11 C12 H12B 108.7 . . ?
H12A C12 H12B 107.6 . . ?
C14 N13 C18 105.21(18) . . ?
C14 N13 C12 125.7(2) . . ?
C18 N13 C12 128.91(19) . . ?
N16 C14 N13 111.7(2) . . ?
N16 C14 C15 123.6(2) . . ?
N13 C14 C15 124.7(2) . . ?
C14 C15 H15A 109.5 . . ?
C14 C15 H15B 109.5 . . ?
H15A C15 H15B 109.5 . . ?
C14 C15 H15C 109.5 . . ?
H15A C15 H15C 109.5 . . ?
H15B C15 H15C 109.5 . . ?
C14 N16 C17 106.2(2) . . ?
C17 C18 N13 107.7(2) . . ?
C17 C18 N19 126.8(2) . . ?
N13 C18 N19 125.4(2) . . ?
O20 N19 O21 123.4(2) . . ?
O20 N19 C18 119.8(2) . . ?
O21 N19 C18 116.7(2) . . ?
N16 C17 C18 109.2(2) . . ?
N16 C17 H17 125.4 . . ?
C18 C17 H17 125.4 . . ?

loop_
_geom_bond_atom_site_label_1
_geom_bond_atom_site_label_2
_geom_bond_distance
_geom_bond_site_symmetry_2
_geom_bond_publ_flag
C1 C6 1.389(3) . ?
C1 C2 1.393(3) . ?
C1 N7 1.394(3) . ?
C2 C3 1.380(3) . ?
C2 H2 0.9300 . ?
C5 N4 1.326(4) . ?
C5 C6 1.376(4) . ?
C5 H5 0.9300 . ?
N4 C3 1.324(4) . ?
C3 H3 0.9300 . ?
N7 C8 1.358(3) . ?
N7 H7 0.8600 . ?
C6 H6 0.9300 . ?
C8 O9 1.197(3) . ?
C8 O10 1.352(3) . ?
O10 C11 1.446(3) . ?
C11 C12 1.501(3) . ?
C11 H11A 0.9700 . ?
C11 H11B 0.9700 . ?
C12 N13 1.467(3) . ?
C12 H12A 0.9700 . ?
C12 H12B 0.9700 . ?
N13 C14 1.349(3) . ?
N13 C18 1.375(3) . ?
C14 N16 1.326(3) . ?
C14 C15 1.486(4) . ?
C15 H15A 0.9600 . ?
C15 H15B 0.9600 . ?
C15 H15C 0.9600 . ?
N16 C17 1.350(3) . ?
C18 C17 1.352(3) . ?
C18 N19 1.408(3) . ?
N19 O20 1.223(3) . ?
N19 O21 1.235(3) . ?
C17 H17 0.9300 . ?
